data_7038516
loop_
_publ_author_name
'Koroteev, Pavel S.'
'Dobrokhotova, Zhanna V.'
'Ilyukhin, Andrey B.'
'Efimov, Nikolay N.'
'Rouzi\`eres, Mathieu'
'Kiskin, Mikhail A.'
'Cl\'erac, Rodolphe'
'Novotortsev, Vladimir M.'

_publ_section_title
;
 Synthesis, structure, and physical properties of new rare earth
 ferrocenoylacetonates.
;
_journal_issue 15
_journal_name_full 'Dalton transactions (Cambridge, England : 2003)'
_journal_page_first 6405
_journal_page_last 6417
_journal_paper_doi 10.1039/c5dt04948b
_journal_volume 45
_journal_year 2016
_chemical_formula_moiety 'C42 H39 Fe3 O6 Sc, 0.5(C7 H8)'
_chemical_formula_sum 'C45.5 H43 Fe3 O6 Sc'
_chemical_formula_weight 898.31
_space_group_IT_number 2
_symmetry_cell_setting triclinic
_symmetry_Int_Tables_number 2
_symmetry_space_group_name_Hall '-P 1'
_symmetry_space_group_name_H-M 'P -1'
_atom_sites_solution_hydrogens geom
_audit_conform_dict_location ftp://ftp.iucr.org/pub/cif_core.dic
_audit_conform_dict_name cif_core.dic
_audit_conform_dict_version 2.4.3
_audit_creation_date 2015-03-29T14:08:10-00:00
_audit_creation_method 'WinGX routine CIF_UPDATE'
_audit_update_record
;
2015-07-09 deposited with the CCDC.
2016-02-22 downloaded from the CCDC.
;
_cell_angle_alpha 106.992(4)
_cell_angle_beta 106.409(4)
_cell_angle_gamma 107.598(4)
_cell_formula_units_Z 2
_cell_length_a 10.8445(12)
_cell_length_b 14.2400(17)
_cell_length_c 15.033(2)
_cell_measurement_reflns_used 1395
_cell_measurement_temperature 173(2)
_cell_measurement_theta_max 18.33
_cell_measurement_theta_min 2.49
_cell_volume 1933.2(4)
_computing_cell_refinement 'Bruker SAINT'
_computing_data_collection 'Bruker APEX2'
_computing_data_reduction 'Bruker SAINT'
_computing_molecular_graphics 'Bruker SHELXTL'
_computing_publication_material 'Bruker SHELXTL'
_computing_structure_refinement 'SHELXL-2014/7 (Sheldrick, 2014)'
_computing_structure_solution 'SHELXS-2014 (Sheldrick, 2008)'
_diffrn_ambient_temperature 173(2)
_diffrn_measured_fraction_theta_full 0.996
_diffrn_measured_fraction_theta_max 0.995
_diffrn_measurement_device_type 'Bruker APEX-II CCD'
_diffrn_measurement_method '\f and \w scans'
_diffrn_radiation_monochromator graphite
_diffrn_radiation_type MoK\a
_diffrn_radiation_wavelength 0.71073
_diffrn_reflns_av_R_equivalents 0.0858
_diffrn_reflns_av_unetI/netI 0.2438
_diffrn_reflns_Laue_measured_fraction_full 0.996
_diffrn_reflns_Laue_measured_fraction_max 0.995
_diffrn_reflns_limit_h_max 12
_diffrn_reflns_limit_h_min -13
_diffrn_reflns_limit_k_max 17
_diffrn_reflns_limit_k_min -17
_diffrn_reflns_limit_l_max 18
_diffrn_reflns_limit_l_min -18
_diffrn_reflns_number 14540
_diffrn_reflns_point_group_measured_fraction_full 0.996
_diffrn_reflns_point_group_measured_fraction_max 0.995
_diffrn_reflns_theta_full 25.242
_diffrn_reflns_theta_max 25.682
_diffrn_reflns_theta_min 2.082
_diffrn_standards_number 0
_exptl_absorpt_coefficient_mu 1.322
_exptl_absorpt_correction_T_max 0.7454
_exptl_absorpt_correction_T_min 0.5883
_exptl_absorpt_correction_type multi-scan
_exptl_absorpt_process_details 'SADABS (Sheldrick, 2003)'
_exptl_crystal_colour red
_exptl_crystal_density_diffrn 1.543
_exptl_crystal_description needle
_exptl_crystal_F_000 926
_exptl_crystal_size_max 0.16
_exptl_crystal_size_mid 0.04
_exptl_crystal_size_min 0.01
_refine_diff_density_max 0.475
_refine_diff_density_min -0.457
_refine_diff_density_rms 0.088
_refine_ls_extinction_method none
_refine_ls_goodness_of_fit_ref 0.658
_refine_ls_hydrogen_treatment constr
_refine_ls_matrix_type full
_refine_ls_number_parameters 483
_refine_ls_number_reflns 7319
_refine_ls_number_restraints 11
_refine_ls_restrained_S_all 0.659
_refine_ls_R_factor_all 0.1374
_refine_ls_R_factor_gt 0.0465
_refine_ls_shift/su_max 0.001
_refine_ls_shift/su_mean 0
_refine_ls_structure_factor_coef Fsqd
_refine_ls_weighting_details 'w=1/[\s^2^(Fo^2^)] where P=(Fo^2^+2Fc^2^)/3'
_refine_ls_weighting_scheme calc
_refine_ls_wR_factor_gt 0.0549
_refine_ls_wR_factor_ref 0.0704
_reflns_Friedel_coverage 0
_reflns_number_gt 3089
_reflns_number_total 7319
_reflns_threshold_expression 'I > 2\s(I)'
_cod_data_source_file c5dt04948b2.cif
_cod_data_source_block 10
_cod_depositor_comments 'Adding full bibliography for 7038510--7038517.cif.'
_cod_original_formula_sum 'C45.50 H43 Fe3 O6 Sc'
_cod_database_code 7038516

loop_
_symmetry_equiv_pos_as_xyz
'x, y, z'
'-x, -y, -z'

loop_
_atom_site_label
_atom_site_type_symbol
_atom_site_fract_x
_atom_site_fract_y
_atom_site_fract_z
_atom_site_U_iso_or_equiv
_atom_site_adp_type
_atom_site_occupancy
_atom_site_site_symmetry_order
_atom_site_calc_flag
_atom_site_refinement_flags_posn
_atom_site_refinement_flags_adp
_atom_site_refinement_flags_occupancy
_atom_site_disorder_assembly
_atom_site_disorder_group
Sc1 Sc 0.13983(9) 0.16461(7) 0.40602(7) 0.0218(2) Uani 1 1 d . . . . .
Fe1 Fe 0.17112(7) -0.09879(6) 0.07567(5) 0.0282(2) Uani 1 1 d . . . . .
Fe2 Fe 0.64741(7) 0.43659(6) 0.72692(6) 0.0291(2) Uani 1 1 d . . . . .
Fe3 Fe -0.24042(7) 0.32829(5) 0.33279(5) 0.0250(2) Uani 1 1 d . . . . .
O1 O 0.2418(3) 0.0947(2) 0.4865(2) 0.0262(8) Uani 1 1 d . . . . .
O2 O 0.2455(3) 0.1256(2) 0.3159(2) 0.0267(8) Uani 1 1 d . . . . .
O3 O 0.0465(3) 0.1903(2) 0.5097(2) 0.0248(8) Uani 1 1 d . . . . .
O4 O 0.2934(3) 0.3179(2) 0.5077(2) 0.0235(8) Uani 1 1 d . . . . .
O5 O -0.0346(3) 0.0167(2) 0.3158(2) 0.0276(9) Uani 1 1 d . . . . .
O6 O 0.0227(3) 0.2175(2) 0.3132(2) 0.0229(8) Uani 1 1 d . . . . .
C1 C 0.3226(5) -0.0296(4) 0.5253(4) 0.0363(14) Uani 1 1 d . . . . .
H1A H 0.3447 -0.0888 0.492 0.054 Uiso 1 1 calc R U . . .
H1B H 0.2415 -0.0586 0.5413 0.054 Uiso 1 1 calc R U . . .
H1C H 0.4048 0.0235 0.5883 0.054 Uiso 1 1 calc R U . . .
C2 C 0.2875(4) 0.0235(4) 0.4558(4) 0.0220(13) Uani 1 1 d . . . . .
C3 C 0.3077(5) -0.0024(4) 0.3674(4) 0.0260(13) Uani 1 1 d . . . . .
H3A H 0.3365 -0.0594 0.3495 0.031 Uiso 1 1 calc R U . . .
C4 C 0.2891(4) 0.0491(4) 0.3016(4) 0.0253(13) Uani 1 1 d . . . . .
C5 C 0.3196(4) 0.0191(4) 0.2096(4) 0.0255(13) Uani 1 1 d . . . . .
C6 C 0.3673(5) -0.0621(4) 0.1752(4) 0.0336(14) Uani 1 1 d . . . . .
H6A H 0.3928 -0.1038 0.2101 0.04 Uiso 1 1 calc R U . . .
C7 C 0.3698(5) -0.0695(4) 0.0803(4) 0.0396(16) Uani 1 1 d . . . . .
H7A H 0.3965 -0.1178 0.0398 0.047 Uiso 1 1 calc R U . . .
C8 C 0.3253(5) 0.0080(4) 0.0552(4) 0.0366(15) Uani 1 1 d . . . . .
H8A H 0.3169 0.0203 -0.0046 0.044 Uiso 1 1 calc R U . . .
C9 C 0.2963(4) 0.0629(4) 0.1363(4) 0.0297(14) Uani 1 1 d . . . . .
H9A H 0.2662 0.1196 0.1408 0.036 Uiso 1 1 calc R U . . .
C10 C 0.0229(4) 0.2278(4) 0.6653(3) 0.0312(14) Uani 1 1 d . . . . .
H10A H 0.0784 0.2789 0.7368 0.047 Uiso 1 1 calc R U . . .
H10B H -0.0009 0.1537 0.66 0.047 Uiso 1 1 calc R U . . .
H10C H -0.0644 0.2367 0.6388 0.047 Uiso 1 1 calc R U . . .
C11 C 0.1077(5) 0.2492(4) 0.6046(4) 0.0218(12) Uani 1 1 d . . . . .
C12 C 0.2443(5) 0.3301(3) 0.6543(3) 0.0244(12) Uani 1 1 d . . . . .
H12A H 0.2824 0.3657 0.7264 0.029 Uiso 1 1 calc R U . . .
C13 C 0.3303(5) 0.3627(4) 0.6042(4) 0.0224(12) Uani 1 1 d . . . . .
C14 C 0.4699(5) 0.4558(4) 0.6648(4) 0.0204(12) Uani 1 1 d . . . . .
C15 C 0.5346(5) 0.5160(4) 0.7722(4) 0.0273(13) Uani 1 1 d . . . . .
H15A H 0.4932 0.5071 0.8188 0.033 Uiso 1 1 calc R U . . .
C16 C 0.6709(5) 0.5908(4) 0.7968(4) 0.0342(14) Uani 1 1 d . . . . .
H16A H 0.7378 0.6415 0.8635 0.041 Uiso 1 1 calc R U . . .
C17 C 0.6929(5) 0.5790(4) 0.7068(4) 0.0307(14) Uani 1 1 d . . . . .
H17A H 0.7759 0.6207 0.7023 0.037 Uiso 1 1 calc R U . . .
C18 C 0.5699(5) 0.4944(4) 0.6251(4) 0.0270(13) Uani 1 1 d . . . . .
H18A H 0.5558 0.4677 0.5555 0.032 Uiso 1 1 calc R U . . .
C19 C -0.2703(5) -0.1150(4) 0.2315(4) 0.0467(16) Uani 1 1 d . . . . .
H19A H -0.3652 -0.1185 0.2012 0.07 Uiso 1 1 calc R U . . .
H19B H -0.261 -0.1325 0.2907 0.07 Uiso 1 1 calc R U . . .
H19C H -0.2555 -0.167 0.1811 0.07 Uiso 1 1 calc R U . . .
C20 C -0.1635(5) -0.0050(4) 0.2636(4) 0.0263(13) Uani 1 1 d . . . . .
C21 C -0.2031(5) 0.0718(4) 0.2373(3) 0.0265(13) Uani 1 1 d . . . . .
H21A H -0.3006 0.049 0.1977 0.032 Uiso 1 1 calc R U . . .
C22 C -0.1125(5) 0.1784(4) 0.2640(3) 0.0219(12) Uani 1 1 d . . . . .
C23 C -0.1711(5) 0.2513(4) 0.2366(3) 0.0199(12) Uani 1 1 d . . . . .
C24 C -0.0919(5) 0.3645(4) 0.2760(4) 0.0257(13) Uani 1 1 d . . . . .
H24A H 0.0077 0.4024 0.314 0.031 Uiso 1 1 calc R U . . .
C25 C -0.1868(6) 0.4116(4) 0.2490(4) 0.0386(15) Uani 1 1 d . . . . .
H25A H -0.1627 0.4864 0.266 0.046 Uiso 1 1 calc R U . . .
C26 C -0.3227(5) 0.3272(4) 0.1926(4) 0.0384(15) Uani 1 1 d . . . . .
H26A H -0.4071 0.3352 0.164 0.046 Uiso 1 1 calc R U . . .
C27 C -0.3142(5) 0.2290(4) 0.1852(3) 0.0301(13) Uani 1 1 d . . . . .
H27A H -0.3914 0.1595 0.1515 0.036 Uiso 1 1 calc R U . . .
C28 C -0.0032(5) -0.1635(4) 0.1008(4) 0.0333(14) Uani 1 1 d . . . . .
H28A H -0.0102 -0.1418 0.1646 0.04 Uiso 1 1 calc R U . . .
C29 C -0.0363(5) -0.1214(4) 0.0285(4) 0.0345(14) Uani 1 1 d . . . . .
H29A H -0.0709 -0.0671 0.0342 0.041 Uiso 1 1 calc R U . . .
C30 C -0.0090(5) -0.1744(4) -0.0547(4) 0.0374(15) Uani 1 1 d . . . . .
H30A H -0.0212 -0.161 -0.1143 0.045 Uiso 1 1 calc R U . . .
C31 C 0.0394(5) -0.2498(4) -0.0337(4) 0.0440(17) Uani 1 1 d . . . . .
H31A H 0.0654 -0.2965 -0.0765 0.053 Uiso 1 1 calc R U . . .
C32 C 0.0423(5) -0.2438(4) 0.0626(4) 0.0416(15) Uani 1 1 d . . . . .
H32A H 0.07 -0.2862 0.0956 0.05 Uiso 1 1 calc R U . . .
C33 C 0.5784(15) 0.2745(13) 0.6996(10) 0.031(6) Uiso 0.5 1 d D . P A 1
H33A H 0.483 0.2248 0.6765 0.037 Uiso 0.5 1 calc R U P A 1
C34 C 0.669(2) 0.3390(16) 0.7998(12) 0.032(6) Uiso 0.5 1 d D . P A 1
H34A H 0.6462 0.3402 0.8566 0.038 Uiso 0.5 1 calc R U P A 1
C35 C 0.8028(12) 0.4040(9) 0.8057(10) 0.023(3) Uiso 0.5 1 d D . P A 1
H35A H 0.8838 0.4565 0.8655 0.028 Uiso 0.5 1 calc R U P A 1
C36 C 0.7901(12) 0.3744(9) 0.7050(9) 0.025(3) Uiso 0.5 1 d D . P A 1
H36A H 0.8641 0.4038 0.6857 0.03 Uiso 0.5 1 calc R U P A 1
C37 C 0.6506(12) 0.2938(9) 0.6348(8) 0.035(4) Uiso 0.5 1 d D . P A 1
H37A H 0.6141 0.2609 0.5626 0.042 Uiso 0.5 1 calc R U P A 1
C332 C 0.7793(13) 0.4109(10) 0.8376(9) 0.044(4) Uiso 0.5 1 d D . P A 2
H33B H 0.8333 0.4584 0.9076 0.052 Uiso 0.5 1 calc R U P A 2
C342 C 0.6405(19) 0.3312(16) 0.7946(12) 0.037(7) Uiso 0.5 1 d D . P A 2
H34B H 0.5851 0.3147 0.8314 0.045 Uiso 0.5 1 calc R U P A 2
C352 C 0.5947(16) 0.2787(14) 0.6874(11) 0.033(6) Uiso 0.5 1 d D . P A 2
H35B H 0.5042 0.2226 0.6407 0.04 Uiso 0.5 1 calc R U P A 2
C362 C 0.7096(14) 0.3257(9) 0.6627(8) 0.026(3) Uiso 0.5 1 d D . P A 2
H36B H 0.7103 0.3067 0.5968 0.032 Uiso 0.5 1 calc R U P A 2
C372 C 0.8244(11) 0.4074(8) 0.7570(10) 0.026(3) Uiso 0.5 1 d D . P A 2
H37B H 0.9152 0.4516 0.7642 0.031 Uiso 0.5 1 calc R U P A 2
C38 C -0.2101(5) 0.2763(4) 0.4460(3) 0.0256(13) Uani 1 1 d . . . . .
H38A H -0.1649 0.2297 0.4532 0.031 Uiso 1 1 calc R U . . .
C39 C -0.1437(5) 0.3901(4) 0.4877(3) 0.0285(13) Uani 1 1 d . . . . .
H39A H -0.0456 0.4337 0.5283 0.034 Uiso 1 1 calc R U . . .
C40 C -0.2471(6) 0.4278(4) 0.4590(4) 0.0356(14) Uani 1 1 d . . . . .
H40A H -0.2312 0.5014 0.4766 0.043 Uiso 1 1 calc R U . . .
C41 C -0.3783(5) 0.3378(4) 0.3994(4) 0.0363(15) Uani 1 1 d . . . . .
H41A H -0.4667 0.3399 0.3696 0.044 Uiso 1 1 calc R U . . .
C42 C -0.3553(5) 0.2441(4) 0.3919(4) 0.0340(14) Uani 1 1 d . . . . .
H42A H -0.4257 0.1718 0.3565 0.041 Uiso 1 1 calc R U . . .
C43 C 0.6310(10) 0.5053(11) 1.0274(10) 0.064(7) Uiso 0.5 1 d DG . P B -1
C44 C 0.6222(13) 0.6028(11) 1.0363(11) 0.063(7) Uiso 0.5 1 d G . P B -1
H44A H 0.7061 0.6669 1.0622 0.075 Uiso 0.5 1 calc R U P B -1
C45 C 0.4907(14) 0.6064(12) 1.0074(11) 0.102(9) Uiso 0.5 1 d G . P B -1
H45A H 0.4847 0.673 1.0135 0.122 Uiso 0.5 1 calc R U P B -1
C46 C 0.3681(12) 0.5126(13) 0.9695(11) 0.069(8) Uiso 0.5 1 d G . P B -1
H46A H 0.2782 0.5151 0.9497 0.082 Uiso 0.5 1 calc R U P B -1
C47 C 0.3769(10) 0.4151(12) 0.9605(10) 0.083(8) Uiso 0.5 1 d G . P B -1
H47A H 0.293 0.351 0.9347 0.1 Uiso 0.5 1 calc R U P B -1
C48 C 0.5084(10) 0.4115(11) 0.9895(10) 0.030(4) Uiso 0.5 1 d G . P B -1
H48A H 0.5144 0.3449 0.9834 0.045 Uiso 0.5 1 calc R U P B -1
C49 C 0.7788(10) 0.5061(10) 1.0568(10) 0.102(5) Uiso 0.5 1 d D . P B -1
H49A H 0.7707 0.433 1.0472 0.153 Uiso 0.5 1 calc R U P B -1
H49B H 0.8222 0.5297 1.0137 0.153 Uiso 0.5 1 calc R U P B -1
H49C H 0.8378 0.5559 1.1283 0.153 Uiso 0.5 1 calc R U P B -1

loop_
_atom_site_aniso_label
_atom_site_aniso_U_11
_atom_site_aniso_U_22
_atom_site_aniso_U_33
_atom_site_aniso_U_23
_atom_site_aniso_U_13
_atom_site_aniso_U_12
Sc1 0.0206(6) 0.0238(6) 0.0224(6) 0.0083(5) 0.0093(5) 0.0121(5)
Fe1 0.0194(5) 0.0329(5) 0.0246(5) 0.0065(4) 0.0091(4) 0.0064(4)
Fe2 0.0217(5) 0.0305(5) 0.0404(5) 0.0185(4) 0.0140(4) 0.0128(4)
Fe3 0.0251(5) 0.0257(5) 0.0278(5) 0.0106(4) 0.0124(4) 0.0142(4)
O1 0.029(2) 0.030(2) 0.025(2) 0.0122(18) 0.0128(17) 0.0179(18)
O2 0.025(2) 0.030(2) 0.030(2) 0.0137(18) 0.0119(17) 0.0146(17)
O3 0.0173(19) 0.026(2) 0.023(2) 0.0048(17) 0.0056(17) 0.0062(16)
O4 0.022(2) 0.023(2) 0.021(2) 0.0057(17) 0.0078(17) 0.0072(16)
O5 0.026(2) 0.023(2) 0.033(2) 0.0104(18) 0.0115(18) 0.0121(17)
O6 0.0161(19) 0.026(2) 0.030(2) 0.0145(17) 0.0096(17) 0.0100(16)
C1 0.033(3) 0.035(3) 0.041(4) 0.021(3) 0.012(3) 0.012(3)
C2 0.013(3) 0.023(3) 0.027(3) 0.010(3) 0.008(3) 0.004(2)
C3 0.030(3) 0.028(3) 0.027(3) 0.010(3) 0.013(3) 0.019(3)
C4 0.010(3) 0.025(3) 0.030(3) 0.008(3) 0.006(3) -0.001(2)
C5 0.016(3) 0.032(3) 0.025(3) 0.008(3) 0.011(3) 0.006(3)
C6 0.026(3) 0.045(4) 0.028(3) 0.008(3) 0.011(3) 0.019(3)
C7 0.020(3) 0.050(4) 0.030(4) -0.001(3) 0.009(3) 0.010(3)
C8 0.021(3) 0.048(4) 0.025(3) 0.012(3) 0.011(3) -0.003(3)
C9 0.015(3) 0.033(3) 0.025(3) 0.004(3) 0.007(3) 0.000(3)
C10 0.022(3) 0.035(3) 0.031(3) 0.011(3) 0.015(3) 0.005(3)
C11 0.015(3) 0.022(3) 0.027(3) 0.009(3) 0.006(3) 0.009(2)
C12 0.022(3) 0.027(3) 0.021(3) 0.009(3) 0.007(3) 0.009(3)
C13 0.022(3) 0.018(3) 0.032(3) 0.011(3) 0.010(3) 0.014(3)
C14 0.018(3) 0.017(3) 0.021(3) 0.005(2) 0.006(3) 0.007(2)
C15 0.024(3) 0.027(3) 0.033(3) 0.008(3) 0.012(3) 0.015(3)
C16 0.017(3) 0.028(3) 0.039(4) 0.004(3) 0.001(3) 0.005(3)
C17 0.020(3) 0.026(3) 0.052(4) 0.019(3) 0.018(3) 0.012(3)
C18 0.030(3) 0.026(3) 0.036(3) 0.019(3) 0.017(3) 0.016(3)
C19 0.050(4) 0.026(3) 0.072(5) 0.022(3) 0.029(3) 0.021(3)
C20 0.025(3) 0.023(3) 0.026(3) -0.001(3) 0.015(3) 0.010(3)
C21 0.015(3) 0.028(3) 0.033(3) 0.005(3) 0.009(3) 0.011(3)
C22 0.029(3) 0.023(3) 0.015(3) 0.004(3) 0.015(3) 0.010(3)
C23 0.020(3) 0.022(3) 0.020(3) 0.011(3) 0.007(2) 0.012(3)
C24 0.023(3) 0.027(3) 0.030(3) 0.012(3) 0.014(3) 0.011(3)
C25 0.049(4) 0.033(4) 0.059(4) 0.031(3) 0.030(3) 0.029(3)
C26 0.033(4) 0.055(4) 0.039(4) 0.022(3) 0.014(3) 0.031(3)
C27 0.031(3) 0.033(3) 0.027(3) 0.011(3) 0.010(3) 0.018(3)
C28 0.021(3) 0.042(4) 0.037(4) 0.020(3) 0.013(3) 0.010(3)
C29 0.025(3) 0.034(4) 0.040(4) 0.015(3) 0.010(3) 0.011(3)
C30 0.024(3) 0.046(4) 0.027(4) 0.011(3) 0.007(3) 0.003(3)
C31 0.030(4) 0.036(4) 0.041(4) -0.004(3) 0.014(3) 0.003(3)
C32 0.029(3) 0.029(4) 0.060(4) 0.018(3) 0.016(3) 0.006(3)
C38 0.024(3) 0.031(3) 0.028(3) 0.017(3) 0.013(3) 0.011(3)
C39 0.026(3) 0.027(3) 0.024(3) 0.006(3) 0.009(3) 0.007(3)
C40 0.049(4) 0.025(3) 0.039(4) 0.010(3) 0.022(3) 0.021(3)
C41 0.029(4) 0.054(4) 0.043(4) 0.025(3) 0.019(3) 0.031(3)
C42 0.027(4) 0.037(4) 0.038(4) 0.017(3) 0.015(3) 0.010(3)

loop_
_atom_type_symbol
_atom_type_description
_atom_type_scat_dispersion_real
_atom_type_scat_dispersion_imag
_atom_type_scat_source
C C 0.0033 0.0016 'International Tables Vol C Tables 4.2.6.8 and 6.1.1.4'
H H 0 0 'International Tables Vol C Tables 4.2.6.8 and 6.1.1.4'
O O 0.0106 0.006 'International Tables Vol C Tables 4.2.6.8 and 6.1.1.4'
Sc Sc 0.2519 0.3716 'International Tables Vol C Tables 4.2.6.8 and 6.1.1.4'
Fe Fe 0.3463 0.8444 'International Tables Vol C Tables 4.2.6.8 and 6.1.1.4'

loop_
_geom_angle_atom_site_label_1
_geom_angle_atom_site_label_2
_geom_angle_atom_site_label_3
_geom_angle
O2 Sc1 O4 98.00(12)
O2 Sc1 O1 82.69(12)
O4 Sc1 O1 91.11(12)
O2 Sc1 O6 95.60(12)
O4 Sc1 O6 95.16(12)
O1 Sc1 O6 173.67(13)
O2 Sc1 O5 91.17(12)
O4 Sc1 O5 170.77(12)
O1 Sc1 O5 91.08(12)
O6 Sc1 O5 82.86(12)
O2 Sc1 O3 170.55(13)
O4 Sc1 O3 83.02(11)
O1 Sc1 O3 87.90(12)
O6 Sc1 O3 93.66(12)
O5 Sc1 O3 88.10(12)
C5 Fe1 C6 41.44(16)
C5 Fe1 C32 122.8(2)
C6 Fe1 C32 106.3(2)
C5 Fe1 C31 159.7(2)
C6 Fe1 C31 122.8(2)
C32 Fe1 C31 40.82(19)
C5 Fe1 C28 106.6(2)
C6 Fe1 C28 121.2(2)
C32 Fe1 C28 40.79(17)
C31 Fe1 C28 68.6(2)
C5 Fe1 C30 157.9(2)
C6 Fe1 C30 159.8(2)
C32 Fe1 C30 68.2(2)
C31 Fe1 C30 40.44(18)
C28 Fe1 C30 68.2(2)
C5 Fe1 C9 40.96(17)
C6 Fe1 C9 68.85(19)
C32 Fe1 C9 160.2(2)
C31 Fe1 C9 157.9(2)
C28 Fe1 C9 124.0(2)
C30 Fe1 C9 122.9(2)
C5 Fe1 C7 68.88(19)
C6 Fe1 C7 40.45(17)
C32 Fe1 C7 121.2(2)
C31 Fe1 C7 107.3(2)
C28 Fe1 C7 156.8(2)
C30 Fe1 C7 124.4(2)
C9 Fe1 C7 68.35(19)
C5 Fe1 C29 121.61(19)
C6 Fe1 C29 157.2(2)
C32 Fe1 C29 68.0(2)
C31 Fe1 C29 68.26(19)
C28 Fe1 C29 40.12(17)
C30 Fe1 C29 40.68(17)
C9 Fe1 C29 108.58(19)
C7 Fe1 C29 161.5(2)
C5 Fe1 C8 68.92(19)
C6 Fe1 C8 68.8(2)
C32 Fe1 C8 157.5(2)
C31 Fe1 C8 122.1(2)
C28 Fe1 C8 160.6(2)
C30 Fe1 C8 108.5(2)
C9 Fe1 C8 40.44(16)
C7 Fe1 C8 40.96(18)
C29 Fe1 C8 124.9(2)
C352 Fe2 C362 41.9(5)
C352 Fe2 C15 125.3(5)
C362 Fe2 C15 165.1(4)
C352 Fe2 C14 108.2(5)
C362 Fe2 C14 128.2(4)
C15 Fe2 C14 41.11(16)
C15 Fe2 C35 131.8(4)
C14 Fe2 C35 167.6(4)
C15 Fe2 C34 110.8(4)
C14 Fe2 C34 127.2(5)
C35 Fe2 C34 41.1(5)
C352 Fe2 C16 162.1(5)
C362 Fe2 C16 154.0(4)
C15 Fe2 C16 40.37(16)
C14 Fe2 C16 68.09(18)
C35 Fe2 C16 113.2(4)
C34 Fe2 C16 124.0(5)
C352 Fe2 C342 41.3(6)
C362 Fe2 C342 69.3(5)
C15 Fe2 C342 105.6(5)
C14 Fe2 C342 119.6(5)
C16 Fe2 C342 124.0(5)
C352 Fe2 C18 121.7(5)
C362 Fe2 C18 109.6(3)
C15 Fe2 C18 68.95(19)
C14 Fe2 C18 41.08(16)
C35 Fe2 C18 151.3(4)
C34 Fe2 C18 162.7(6)
C16 Fe2 C18 67.80(19)
C342 Fe2 C18 156.0(5)
C352 Fe2 C372 69.6(5)
C362 Fe2 C372 41.8(4)
C15 Fe2 C372 150.6(4)
C14 Fe2 C372 167.1(4)
C16 Fe2 C372 118.1(3)
C342 Fe2 C372 67.7(5)
C18 Fe2 C372 128.5(4)
C15 Fe2 C36 170.1(4)
C14 Fe2 C36 148.2(4)
C35 Fe2 C36 40.1(4)
C34 Fe2 C36 66.9(5)
C16 Fe2 C36 132.1(4)
C18 Fe2 C36 116.3(3)
C352 Fe2 C332 69.2(5)
C362 Fe2 C332 69.8(4)
C15 Fe2 C332 115.9(4)
C14 Fe2 C332 151.7(4)
C16 Fe2 C332 105.3(4)
C342 Fe2 C332 39.8(6)
C18 Fe2 C332 163.9(4)
C372 Fe2 C332 40.5(4)
C27 Fe3 C23 41.04(16)
C27 Fe3 C38 122.88(19)
C23 Fe3 C38 105.92(18)
C27 Fe3 C24 68.63(19)
C23 Fe3 C24 41.02(16)
C38 Fe3 C24 121.17(19)
C27 Fe3 C42 105.5(2)
C23 Fe3 C42 118.80(19)
C38 Fe3 C42 40.46(16)
C24 Fe3 C42 155.23(19)
C27 Fe3 C26 40.60(16)
C23 Fe3 C26 68.49(18)
C38 Fe3 C26 160.2(2)
C24 Fe3 C26 67.89(19)
C42 Fe3 C26 124.2(2)
C27 Fe3 C41 119.8(2)
C23 Fe3 C41 154.4(2)
C38 Fe3 C41 68.13(19)
C24 Fe3 C41 163.3(2)
C42 Fe3 C41 40.53(17)
C26 Fe3 C41 108.2(2)
C27 Fe3 C39 160.75(19)
C23 Fe3 C39 124.85(19)
C38 Fe3 C39 40.48(16)
C24 Fe3 C39 109.39(19)
C42 Fe3 C39 67.82(19)
C26 Fe3 C39 158.0(2)
C41 Fe3 C39 67.71(19)
C27 Fe3 C40 156.1(2)
C23 Fe3 C40 162.6(2)
C38 Fe3 C40 67.87(19)
C24 Fe3 C40 127.0(2)
C42 Fe3 C40 67.82(19)
C26 Fe3 C40 122.8(2)
C41 Fe3 C40 40.30(17)
C39 Fe3 C40 40.06(16)
C27 Fe3 C25 68.4(2)
C23 Fe3 C25 68.91(18)
C38 Fe3 C25 157.5(2)
C24 Fe3 C25 40.72(17)
C42 Fe3 C25 161.5(2)
C26 Fe3 C25 40.11(17)
C41 Fe3 C25 125.95(19)
C39 Fe3 C25 123.4(2)
C40 Fe3 C25 110.2(2)
C2 O1 Sc1 129.4(3)
C4 O2 Sc1 128.7(3)
C11 O3 Sc1 127.7(3)
C13 O4 Sc1 127.7(3)
C20 O5 Sc1 130.5(3)
C22 O6 Sc1 129.0(3)
C2 C1 H1A 109.5
C2 C1 H1B 109.5
H1A C1 H1B 109.5
C2 C1 H1C 109.5
H1A C1 H1C 109.5
H1B C1 H1C 109.5
O1 C2 C3 124.2(5)
O1 C2 C1 115.2(4)
C3 C2 C1 120.5(4)
C2 C3 C4 124.8(5)
C2 C3 H3A 117.6
C4 C3 H3A 117.6
O2 C4 C3 123.4(5)
O2 C4 C5 115.4(5)
C3 C4 C5 121.2(5)
C9 C5 C6 107.9(4)
C9 C5 C4 124.7(5)
C6 C5 C4 127.2(5)
C9 C5 Fe1 70.8(3)
C6 C5 Fe1 70.1(3)
C4 C5 Fe1 121.5(3)
C7 C6 C5 107.8(5)
C7 C6 Fe1 70.4(3)
C5 C6 Fe1 68.5(3)
C7 C6 H6A 126.1
C5 C6 H6A 126.1
Fe1 C6 H6A 126.6
C6 C7 C8 108.5(5)
C6 C7 Fe1 69.1(3)
C8 C7 Fe1 70.0(3)
C6 C7 H7A 125.7
C8 C7 H7A 125.7
Fe1 C7 H7A 126.7
C9 C8 C7 107.2(5)
C9 C8 Fe1 69.1(3)
C7 C8 Fe1 69.0(3)
C9 C8 H8A 126.4
C7 C8 H8A 126.4
Fe1 C8 H8A 127
C8 C9 C5 108.6(5)
C8 C9 Fe1 70.4(3)
C5 C9 Fe1 68.3(3)
C8 C9 H9A 125.7
C5 C9 H9A 125.7
Fe1 C9 H9A 127.2
C11 C10 H10A 109.5
C11 C10 H10B 109.5
H10A C10 H10B 109.5
C11 C10 H10C 109.5
H10A C10 H10C 109.5
H10B C10 H10C 109.5
O3 C11 C12 125.0(4)
O3 C11 C10 116.0(4)
C12 C11 C10 118.9(4)
C11 C12 C13 123.9(4)
C11 C12 H12A 118
C13 C12 H12A 118
O4 C13 C12 124.0(4)
O4 C13 C14 117.1(4)
C12 C13 C14 118.9(4)
C15 C14 C18 107.7(4)
C15 C14 C13 127.3(5)
C18 C14 C13 124.8(4)
C15 C14 Fe2 69.4(3)
C18 C14 Fe2 70.0(3)
C13 C14 Fe2 121.7(3)
C16 C15 C14 107.4(4)
C16 C15 Fe2 70.4(3)
C14 C15 Fe2 69.5(3)
C16 C15 H15A 126.3
C14 C15 H15A 126.3
Fe2 C15 H15A 125.4
C15 C16 C17 109.3(4)
C15 C16 Fe2 69.2(3)
C17 C16 Fe2 71.1(3)
C15 C16 H16A 125.4
C17 C16 H16A 125.4
Fe2 C16 H16A 125.8
C18 C17 C16 107.7(4)
C18 C17 Fe2 68.8(3)
C16 C17 Fe2 68.7(3)
C18 C17 H17A 126.2
C16 C17 H17A 126.2
Fe2 C17 H17A 127.9
C17 C18 C14 108.0(4)
C17 C18 Fe2 71.2(3)
C14 C18 Fe2 69.0(3)
C17 C18 H18A 126
C14 C18 H18A 126
Fe2 C18 H18A 125.4
C20 C19 H19A 109.5
C20 C19 H19B 109.5
H19A C19 H19B 109.5
C20 C19 H19C 109.5
H19A C19 H19C 109.5
H19B C19 H19C 109.5
O5 C20 C21 122.1(5)
O5 C20 C19 117.2(4)
C21 C20 C19 120.8(5)
C22 C21 C20 126.1(5)
C22 C21 H21A 116.9
C20 C21 H21A 116.9
O6 C22 C21 123.0(4)
O6 C22 C23 117.3(4)
C21 C22 C23 119.8(4)
C27 C23 C24 107.4(4)
C27 C23 C22 128.1(5)
C24 C23 C22 123.4(4)
C27 C23 Fe3 69.4(3)
C24 C23 Fe3 70.2(3)
C22 C23 Fe3 116.8(3)
C23 C24 C25 108.3(4)
C23 C24 Fe3 68.8(3)
C25 C24 Fe3 70.4(3)
C23 C24 H24A 125.9
C25 C24 H24A 125.9
Fe3 C24 H24A 126.6
C26 C25 C24 107.2(4)
C26 C25 Fe3 69.4(3)
C24 C25 Fe3 68.9(3)
C26 C25 H25A 126.4
C24 C25 H25A 126.4
Fe3 C25 H25A 126.8
C25 C26 C27 109.0(4)
C25 C26 Fe3 70.5(3)
C27 C26 Fe3 68.7(3)
C25 C26 H26A 125.5
C27 C26 H26A 125.5
Fe3 C26 H26A 126.9
C26 C27 C23 108.1(4)
C26 C27 Fe3 70.7(3)
C23 C27 Fe3 69.5(3)
C26 C27 H27A 125.9
C23 C27 H27A 125.9
Fe3 C27 H27A 125.4
C29 C28 C32 108.3(5)
C29 C28 Fe1 70.6(3)
C32 C28 Fe1 69.6(3)
C29 C28 H28A 125.9
C32 C28 H28A 125.9
Fe1 C28 H28A 125.5
C28 C29 C30 107.9(5)
C28 C29 Fe1 69.3(3)
C30 C29 Fe1 69.2(3)
C28 C29 H29A 126
C30 C29 H29A 126
Fe1 C29 H29A 127
C31 C30 C29 108.1(5)
C31 C30 Fe1 69.5(3)
C29 C30 Fe1 70.1(3)
C31 C30 H30A 125.9
C29 C30 H30A 125.9
Fe1 C30 H30A 126.1
C30 C31 C32 107.8(5)
C30 C31 Fe1 70.0(3)
C32 C31 Fe1 69.6(3)
C30 C31 H31A 126.1
C32 C31 H31A 126.1
Fe1 C31 H31A 125.9
C28 C32 C31 107.9(5)
C28 C32 Fe1 69.6(3)
C31 C32 Fe1 69.6(3)
C28 C32 H32A 126.1
C31 C32 H32A 126.1
Fe1 C32 H32A 126.3
C34 C33 C37 109.6(12)
C34 C33 Fe2 68.9(10)
C37 C33 Fe2 71.5(8)
C34 C33 H33A 125.2
C37 C33 H33A 125.2
Fe2 C33 H33A 126
C33 C34 C35 109.6(11)
C33 C34 Fe2 71.9(10)
C35 C34 Fe2 69.4(8)
C33 C34 H34A 125.2
C35 C34 H34A 125.2
Fe2 C34 H34A 125
C36 C35 C34 105.8(11)
C36 C35 Fe2 71.0(6)
C34 C35 Fe2 69.5(8)
C36 C35 H35A 127.1
C34 C35 H35A 127.1
Fe2 C35 H35A 124.1
C35 C36 C37 111.1(9)
C35 C36 Fe2 68.9(6)
C37 C36 Fe2 72.1(6)
C35 C36 H36A 124.5
C37 C36 H36A 124.5
Fe2 C36 H36A 126.1
C36 C37 C33 103.9(9)
C36 C37 Fe2 67.7(5)
C33 C37 Fe2 68.1(8)
C36 C37 H37A 128.1
C33 C37 H37A 128.1
Fe2 C37 H37A 127.6
C342 C332 C372 107.1(10)
C342 C332 Fe2 68.9(8)
C372 C332 Fe2 68.7(6)
C342 C332 H33B 126.4
C372 C332 H33B 126.4
Fe2 C332 H33B 127.5
C332 C342 C352 109.9(11)
C332 C342 Fe2 71.2(8)
C352 C342 Fe2 67.8(9)
C332 C342 H34B 125.1
C352 C342 H34B 125.1
Fe2 C342 H34B 127.6
C342 C352 C362 107.5(13)
C342 C352 Fe2 71.0(10)
C362 C352 Fe2 69.2(8)
C342 C352 H35B 126.3
C362 C352 H35B 126.3
Fe2 C352 H35B 125.1
C352 C362 C372 106.8(10)
C352 C362 Fe2 68.9(8)
C372 C362 Fe2 70.6(6)
C352 C362 H36B 126.6
C372 C362 H36B 126.6
Fe2 C362 H36B 125.5
C332 C372 C362 108.7(9)
C332 C372 Fe2 70.8(6)
C362 C372 Fe2 67.6(6)
C332 C372 H37B 125.7
C362 C372 H37B 125.7
Fe2 C372 H37B 127.5
C42 C38 C39 107.7(4)
C42 C38 Fe3 69.8(3)
C39 C38 Fe3 70.1(3)
C42 C38 H38A 126.1
C39 C38 H38A 126.1
Fe3 C38 H38A 125.5
C40 C39 C38 108.3(4)
C40 C39 Fe3 70.1(3)
C38 C39 Fe3 69.4(3)
C40 C39 H39A 125.9
C38 C39 H39A 125.9
Fe3 C39 H39A 126.2
C39 C40 C41 108.2(4)
C39 C40 Fe3 69.8(3)
C41 C40 Fe3 69.6(3)
C39 C40 H40A 125.9
C41 C40 H40A 125.9
Fe3 C40 H40A 126.3
C40 C41 C42 107.7(4)
C40 C41 Fe3 70.1(3)
C42 C41 Fe3 69.5(3)
C40 C41 H41A 126.1
C42 C41 H41A 126.1
Fe3 C41 H41A 125.8
C38 C42 C41 108.1(5)
C38 C42 Fe3 69.7(3)
C41 C42 Fe3 70.0(3)
C38 C42 H42A 125.9
C41 C42 H42A 125.9
Fe3 C42 H42A 126
C44 C43 C48 120
C44 C43 C49 117.4(8)
C48 C43 C49 122.6(8)
C45 C44 C43 120
C45 C44 H44A 120
C43 C44 H44A 120
C44 C45 C46 120
C44 C45 H45A 120
C46 C45 H45A 120
C47 C46 C45 120
C47 C46 H46A 120
C45 C46 H46A 120
C46 C47 C48 120
C46 C47 H47A 120
C48 C47 H47A 120
C47 C48 C43 120
C47 C48 H48A 120
C43 C48 H48A 120
C43 C49 H49A 109.5
C43 C49 H49B 109.5
H49A C49 H49B 109.5
C43 C49 H49C 109.5
H49A C49 H49C 109.5
H49B C49 H49C 109.5

loop_
_geom_bond_atom_site_label_1
_geom_bond_atom_site_label_2
_geom_bond_distance
Sc1 O2 2.069(3)
Sc1 O4 2.071(3)
Sc1 O1 2.071(3)
Sc1 O6 2.078(3)
Sc1 O5 2.079(3)
Sc1 O3 2.090(3)
Fe1 C5 2.006(5)
Fe1 C6 2.027(5)
Fe1 C32 2.029(5)
Fe1 C31 2.030(5)
Fe1 C28 2.030(5)
Fe1 C30 2.036(5)
Fe1 C9 2.039(5)
Fe1 C7 2.044(5)
Fe1 C29 2.048(5)
Fe1 C8 2.057(5)
Fe2 C352 1.996(18)
Fe2 C362 2.001(11)
Fe2 C15 2.023(4)
Fe2 C14 2.026(4)
Fe2 C35 2.031(11)
Fe2 C34 2.032(17)
Fe2 C16 2.038(5)
Fe2 C342 2.039(17)
Fe2 C18 2.039(5)
Fe2 C372 2.041(10)
Fe2 C36 2.058(10)
Fe2 C332 2.068(12)
Fe3 C27 2.010(5)
Fe3 C23 2.011(4)
Fe3 C38 2.030(5)
Fe3 C24 2.030(4)
Fe3 C42 2.031(5)
Fe3 C26 2.036(5)
Fe3 C41 2.037(5)
Fe3 C39 2.039(5)
Fe3 C40 2.044(5)
Fe3 C25 2.050(5)
O1 C2 1.284(5)
O2 C4 1.299(5)
O3 C11 1.268(5)
O4 C13 1.284(5)
O5 C20 1.282(5)
O6 C22 1.288(5)
C1 C2 1.489(6)
C1 H1A 0.98
C1 H1B 0.98
C1 H1C 0.98
C2 C3 1.370(6)
C3 C4 1.400(6)
C3 H3A 0.95
C4 C5 1.485(6)
C5 C9 1.416(6)
C5 C6 1.427(6)
C6 C7 1.407(6)
C6 H6A 0.95
C7 C8 1.435(6)
C7 H7A 0.95
C8 C9 1.416(6)
C8 H8A 0.95
C9 H9A 0.95
C10 C11 1.497(5)
C10 H10A 0.98
C10 H10B 0.98
C10 H10C 0.98
C11 C12 1.385(5)
C12 C13 1.410(6)
C12 H12A 0.95
C13 C14 1.477(6)
C14 C15 1.422(6)
C14 C18 1.426(6)
C15 C16 1.402(6)
C15 H15A 0.95
C16 C17 1.410(6)
C16 H16A 0.95
C17 C18 1.407(6)
C17 H17A 0.95
C18 H18A 0.95
C19 C20 1.473(6)
C19 H19A 0.98
C19 H19B 0.98
C19 H19C 0.98
C20 C21 1.406(6)
C21 C22 1.396(6)
C21 H21A 0.95
C22 C23 1.467(6)
C23 C27 1.409(6)
C23 C24 1.416(6)
C24 C25 1.420(6)
C24 H24A 0.95
C25 C26 1.401(6)
C25 H25A 0.95
C26 C27 1.404(6)
C26 H26A 0.95
C27 H27A 0.95
C28 C29 1.399(6)
C28 C32 1.415(6)
C28 H28A 0.95
C29 C30 1.420(6)
C29 H29A 0.95
C30 C31 1.405(6)
C30 H30A 0.95
C31 C32 1.415(7)
C31 H31A 0.95
C32 H32A 0.95
C33 C34 1.37(2)
C33 C37 1.448(15)
C33 H33A 0.95
C34 C35 1.427(18)
C34 H34A 0.95
C35 C36 1.401(13)
C35 H35A 0.95
C36 C37 1.435(13)
C36 H36A 0.95
C37 H37A 0.95
C332 C342 1.40(2)
C332 C372 1.423(14)
C332 H33B 0.95
C342 C352 1.422(19)
C342 H34B 0.95
C352 C362 1.428(15)
C352 H35B 0.95
C362 C372 1.441(13)
C362 H36B 0.95
C372 H37B 0.95
C38 C42 1.404(6)
C38 C39 1.408(6)
C38 H38A 0.95
C39 C40 1.399(6)
C39 H39A 0.95
C40 C41 1.406(6)
C40 H40A 0.95
C41 C42 1.409(6)
C41 H41A 0.95
C42 H42A 0.95
C43 C44 1.39
C43 C48 1.39
C43 C49 1.533(9)
C44 C45 1.39
C44 H44A 0.95
C45 C46 1.39
C45 H45A 0.95
C46 C47 1.39
C46 H46A 0.95
C47 C48 1.39
C47 H47A 0.95
C48 H48A 0.95
C49 H49A 0.98
C49 H49B 0.98
C49 H49C 0.98
